data_4512992
loop_
_publ_author_name
'Pfeiffer, Constance R.'
'Atwood, Stuart G.'
'Samadello, Luca'
'Atwood, Jerry L.'

_publ_section_title
;
 Investigating Properties and Trends of Cocrystals Composed of
 Pyrogallol[4]arenes and Anthracene-Based Fluorescent Probes
;
_journal_issue 6
_journal_name_full 'Crystal Growth &amp; Design'
_journal_page_first 2958
_journal_paper_doi 10.1021/acs.cgd.5b00385
_journal_volume 15
_journal_year 2015
_chemical_formula_moiety 'C32H32O12, C14H10O, 3(C3H8O), H2O'
_chemical_formula_sum 'C56 H68 O17'
_chemical_formula_weight 1013.10
_chemical_name_common 'C-methylpyrogallol[4]arene with anthraldehyde'
_space_group_IT_number 14
_symmetry_cell_setting monoclinic
_symmetry_Int_Tables_number 14
_symmetry_space_group_name_Hall '-P 2ybc'
_symmetry_space_group_name_H-M 'P 1 21/c 1'
_atom_sites_solution_hydrogens geom
_atom_sites_solution_primary direct
_atom_sites_solution_secondary difmap
_audit_creation_method SHELXL-97
_cell_angle_alpha 90.00
_cell_angle_beta 90.7970(10)
_cell_angle_gamma 90.00
_cell_formula_units_Z 4
_cell_length_a 12.5813(2)
_cell_length_b 14.3539(2)
_cell_length_c 27.3466(4)
_cell_measurement_reflns_used 9686
_cell_measurement_temperature 100(2)
_cell_measurement_theta_max 72.2
_cell_measurement_theta_min 3.5
_cell_volume 4938.06(13)
_computing_cell_refinement 'APEX2 (Bruker AXS, 2008)'
_computing_data_collection 'APEX2 (Bruker AXS, 2008)'
_computing_data_reduction 'APEX2 (Bruker AXS, 2008)'
_computing_molecular_graphics 'X-SEED, Barbour, 2001'
_computing_publication_material 'CIFTAB (Sheldrick, 2013)'
_computing_structure_refinement 'SHELXL-1997 (Sheldrick, 1997)'
_computing_structure_solution 'SHELXS-1997 (Sheldrick, 1997)'
_diffrn_ambient_temperature 100(2)
_diffrn_measured_fraction_theta_full 0.973
_diffrn_measured_fraction_theta_max 0.973
_diffrn_measurement_device_type 'Bruker APEXII CCD area detector'
_diffrn_measurement_method 'omega scans'
_diffrn_radiation_monochromator graphite
_diffrn_radiation_type CuK\a
_diffrn_radiation_wavelength 1.54178
_diffrn_reflns_av_R_equivalents 0.0213
_diffrn_reflns_av_sigmaI/netI 0.0134
_diffrn_reflns_limit_h_max 14
_diffrn_reflns_limit_h_min -13
_diffrn_reflns_limit_k_max 17
_diffrn_reflns_limit_k_min -17
_diffrn_reflns_limit_l_max 33
_diffrn_reflns_limit_l_min -33
_diffrn_reflns_number 67510
_diffrn_reflns_theta_full 72.15
_diffrn_reflns_theta_max 72.15
_diffrn_reflns_theta_min 3.23
_diffrn_source 'fine-focus sealed tube'
_diffrn_standards_decay_% 0.0
_exptl_absorpt_coefficient_mu 0.830
_exptl_absorpt_correction_T_max 0.99
_exptl_absorpt_correction_T_min 0.89
_exptl_absorpt_correction_type multi-scan
_exptl_absorpt_process_details
;
 Data were corrected for decay and absorption using the program SADABS 
 (Sheldrick, G. M. (2003). SADABS. Version 2.10. University of
 G\"ottingen, Germany).
;
_exptl_crystal_colour yellow
_exptl_crystal_density_diffrn 1.363
_exptl_crystal_density_method 'not measured'
_exptl_crystal_description plate
_exptl_crystal_F_000 2160
_exptl_crystal_size_max 0.08
_exptl_crystal_size_mid 0.06
_exptl_crystal_size_min 0.01
_refine_diff_density_max 1.247
_refine_diff_density_min -1.547
_refine_diff_density_rms 0.100
_refine_ls_extinction_method none
_refine_ls_goodness_of_fit_ref 1.074
_refine_ls_hydrogen_treatment mixed
_refine_ls_matrix_type full
_refine_ls_number_parameters 701
_refine_ls_number_reflns 9479
_refine_ls_number_restraints 18
_refine_ls_restrained_S_all 1.077
_refine_ls_R_factor_all 0.0778
_refine_ls_R_factor_gt 0.0756
_refine_ls_shift/su_max 0.002
_refine_ls_shift/su_mean 0.000
_refine_ls_structure_factor_coef Fsqd
_refine_ls_weighting_details 'calc w=1/[\s^2^(Fo^2^)+(0.1198P)^2^+9.9728P] where P=(Fo^2^+2Fc^2^)/3'
_refine_ls_weighting_scheme calc
_refine_ls_wR_factor_gt 0.2209
_refine_ls_wR_factor_ref 0.2229
_reflns_number_gt 8995
_reflns_number_total 9479
_reflns_threshold_expression >2sigma(I)
_cod_data_source_file cg5b00385_si_001.cif
_cod_data_source_block Cocrystal_11
_cod_depositor_comments 'Adding full bibliography for 4512982--4512998.cif.'
_cod_original_cell_volume 4938.07(13)
_cod_original_sg_symbol_H-M 'P 21/c'
_cod_database_code 4512992

loop_
_symmetry_equiv_pos_as_xyz
'x, y, z'
'-x, y+1/2, -z+1/2'
'-x, -y, -z'
'x, -y-1/2, z-1/2'

loop_
_atom_site_label
_atom_site_type_symbol
_atom_site_fract_x
_atom_site_fract_y
_atom_site_fract_z
_atom_site_U_iso_or_equiv
_atom_site_adp_type
_atom_site_occupancy
_atom_site_symmetry_multiplicity
_atom_site_calc_flag
_atom_site_refinement_flags
_atom_site_disorder_assembly
_atom_site_disorder_group
O7A O 1.02026(14) 0.87504(11) 0.21483(6) 0.0161(4) Uani 1 1 d . . .
H7A H 1.0329 0.8626 0.2444 0.019 Uiso 1 1 calc R . .
O10A O 0.94352(13) 0.38063(11) 0.18168(6) 0.0141(4) Uani 1 1 d . . .
H10A H 0.9933 0.3877 0.1618 0.017 Uiso 1 1 d . . .
O9A O 1.02288(14) 0.54643(11) 0.21313(6) 0.0149(4) Uani 1 1 d . . .
H9A H 0.9781 0.5053 0.2053 0.018 Uiso 1 1 d . . .
O4A O 0.55149(13) 1.03378(11) 0.18420(6) 0.0138(4) Uani 1 1 d . . .
H4A H 0.5341 1.0830 0.1695 0.017 Uiso 1 1 calc R . .
O6A O 0.92930(13) 1.04599(11) 0.18542(6) 0.0144(4) Uani 1 1 d . . .
H6A H 0.9696 1.0060 0.1983 0.017 Uiso 1 1 calc R . .
O11A O 0.75325(15) 0.30263(12) 0.21033(7) 0.0202(4) Uani 1 1 d . . .
H11A H 0.8156 0.2844 0.2161 0.024 Uiso 1 1 calc R . .
O8A O 1.05790(15) 0.70913(11) 0.25954(6) 0.0167(4) Uani 1 1 d . . .
H8A H 1.0634 0.6541 0.2698 0.020 Uiso 1 1 calc R . .
O3A O 0.45948(16) 0.86889(12) 0.21066(7) 0.0211(4) Uani 1 1 d . . .
H3A H 0.4816 0.9167 0.1963 0.025 Uiso 1 1 calc R . .
O1A O 0.48203(14) 0.54038(11) 0.21133(6) 0.0147(4) Uani 1 1 d . . .
H1A H 0.4718 0.5516 0.2410 0.018 Uiso 1 1 calc R . .
O12A O 0.56668(13) 0.36808(11) 0.17998(6) 0.0138(3) Uani 1 1 d . . .
H12A H 0.5630 0.3777 0.2095 0.017 Uiso 1 1 d . . .
O2A O 0.43426(16) 0.70618(11) 0.25587(7) 0.0197(4) Uani 1 1 d . . .
H2A H 0.4217 0.7609 0.2650 0.024 Uiso 1 1 calc R . .
O5A O 0.74461(14) 1.10413(12) 0.21902(6) 0.0172(4) Uani 1 1 d . . .
H5A H 0.6832 1.1254 0.2231 0.021 Uiso 1 1 calc R . .
C16A C 1.02272(19) 0.70834(16) 0.21188(9) 0.0129(5) Uani 1 1 d . . .
C2A C 0.4708(2) 0.70740(16) 0.20879(9) 0.0144(5) Uani 1 1 d . . .
C7A C 0.54405(18) 0.88502(15) 0.11119(8) 0.0115(5) Uani 1 1 d . . .
H7A1 H 0.4851 0.9281 0.1203 0.014 Uiso 1 1 calc R . .
C5A C 0.54168(18) 0.70617(15) 0.11400(8) 0.0112(5) Uani 1 1 d . . .
H5A1 H 0.5652 0.7055 0.0811 0.013 Uiso 1 1 calc R . .
C26A C 0.74857(18) 0.52458(15) 0.11458(8) 0.0105(4) Uani 1 1 d . . .
H26A H 0.7462 0.5770 0.0934 0.013 Uiso 1 1 calc R . .
C12A C 0.74583(19) 0.89289(15) 0.11701(8) 0.0111(4) Uani 1 1 d . . .
H12B H 0.7475 0.8419 0.0949 0.013 Uiso 1 1 calc R . .
C15A C 1.00444(19) 0.79362(16) 0.18916(9) 0.0125(5) Uani 1 1 d . . .
C4A C 0.52273(19) 0.79209(15) 0.13616(8) 0.0108(5) Uani 1 1 d . . .
C14A C 0.94819(18) 0.89202(16) 0.11666(8) 0.0120(5) Uani 1 1 d . . .
H14A H 1.0047 0.9357 0.1287 0.014 Uiso 1 1 calc R . .
C23A C 0.7551(2) 0.37374(16) 0.17751(8) 0.0136(5) Uani 1 1 d . . .
C8A C 0.64649(19) 1.00008(16) 0.16532(8) 0.0118(5) Uani 1 1 d . . .
C25A C 0.65294(18) 0.48618(15) 0.13017(8) 0.0099(4) Uani 1 1 d . . .
C9A C 0.74133(19) 1.03690(15) 0.18414(8) 0.0124(5) Uani 1 1 d . . .
C3A C 0.4852(2) 0.79153(15) 0.18414(9) 0.0137(5) Uani 1 1 d . . .
C19A C 0.95350(18) 0.71353(15) 0.11586(8) 0.0112(5) Uani 1 1 d . . .
H19A H 0.9307 0.7154 0.0826 0.013 Uiso 1 1 calc R . .
C20A C 0.96986(18) 0.79759(15) 0.14035(9) 0.0112(5) Uani 1 1 d . . .
C27A C 0.84731(18) 0.48924(15) 0.12887(8) 0.0104(4) Uani 1 1 d . . .
C13A C 0.64725(18) 0.92738(15) 0.13128(8) 0.0108(4) Uani 1 1 d . . .
C10A C 0.83842(18) 1.00290(15) 0.16754(8) 0.0113(4) Uani 1 1 d . . .
C11A C 0.84195(18) 0.93012(15) 0.13389(8) 0.0112(4) Uani 1 1 d . . .
C32A C 0.54001(19) 0.53248(17) 0.05753(8) 0.0145(5) Uani 1 1 d . . .
H32A H 0.4724 0.5611 0.0476 0.022 Uiso 1 1 calc R . .
H32B H 0.5441 0.4693 0.0441 0.022 Uiso 1 1 calc R . .
H32C H 0.5990 0.5699 0.0452 0.022 Uiso 1 1 calc R . .
C24A C 0.65755(19) 0.41013(16) 0.16199(8) 0.0120(5) Uani 1 1 d . . .
C28A C 0.54713(18) 0.52801(15) 0.11327(8) 0.0107(4) Uani 1 1 d . . .
H28A H 0.4899 0.4847 0.1242 0.013 Uiso 1 1 calc R . .
O1D O 0.50363(17) 0.18819(14) 0.13579(7) 0.0261(4) Uani 1 1 d . . .
H1D H 0.5134 0.2373 0.1519 0.031 Uiso 1 1 calc R . .
C29A C 0.54406(19) 0.87892(16) 0.05536(8) 0.0141(5) Uani 1 1 d . . .
H29A H 0.5513 0.9416 0.0416 0.021 Uiso 1 1 calc R . .
H29B H 0.4772 0.8511 0.0438 0.021 Uiso 1 1 calc R . .
H29C H 0.6038 0.8402 0.0449 0.021 Uiso 1 1 calc R . .
C22A C 0.84912(18) 0.41309(16) 0.16077(8) 0.0116(4) Uani 1 1 d . . .
C21A C 0.94983(18) 0.53471(15) 0.11133(8) 0.0111(4) Uani 1 1 d . . .
H21A H 1.0098 0.4921 0.1205 0.013 Uiso 1 1 calc R . .
C6A C 0.52764(18) 0.62126(15) 0.13793(8) 0.0108(4) Uani 1 1 d . . .
C18A C 0.96897(17) 0.62672(15) 0.13788(8) 0.0104(4) Uani 1 1 d . . .
C17A C 1.00346(18) 0.62534(16) 0.18678(8) 0.0119(5) Uani 1 1 d . . .
C31A C 0.9497(2) 0.54478(17) 0.05559(8) 0.0145(5) Uani 1 1 d . . .
H31A H 0.8891 0.5831 0.0451 0.022 Uiso 1 1 calc R . .
H31B H 0.9441 0.4830 0.0405 0.022 Uiso 1 1 calc R . .
H31C H 1.0159 0.5746 0.0455 0.022 Uiso 1 1 calc R . .
C1A C 0.49411(19) 0.62307(16) 0.18640(8) 0.0122(5) Uani 1 1 d . . .
C30A C 0.9539(2) 0.89017(17) 0.06061(9) 0.0151(5) Uani 1 1 d . . .
H30A H 1.0219 0.8630 0.0508 0.023 Uiso 1 1 calc R . .
H30B H 0.9483 0.9538 0.0479 0.023 Uiso 1 1 calc R . .
H30C H 0.8954 0.8525 0.0473 0.023 Uiso 1 1 calc R . .
C2D C 0.4169(3) 0.2015(2) 0.10176(12) 0.0282(6) Uani 1 1 d . . .
H2D H 0.3518 0.2187 0.1203 0.034 Uiso 1 1 calc R . .
C15B C 0.2472(2) 0.6645(2) 0.09913(11) 0.0299(7) Uani 1 1 d . . .
C2B C 0.2469(2) 0.7614(3) 0.08808(12) 0.0336(7) Uani 1 1 d . . .
C1D C 0.4415(3) 0.2784(2) 0.06623(12) 0.0342(7) Uani 1 1 d . . .
H1D1 H 0.4546 0.3364 0.0842 0.051 Uiso 1 1 calc R . .
H1D2 H 0.3811 0.2869 0.0437 0.051 Uiso 1 1 calc R . .
H1D3 H 0.5049 0.2619 0.0477 0.051 Uiso 1 1 calc R . .
C3B C 0.2515(2) 0.7920(3) 0.03817(13) 0.0401(9) Uani 1 1 d . . .
C12B C 0.2447(3) 0.4699(3) 0.11701(15) 0.0440(9) Uani 1 1 d . . .
H12C H 0.2427 0.4049 0.1236 0.053 Uiso 1 1 calc R . .
O1B O 0.2445(3) 0.9115(2) 0.12605(13) 0.0730(10) Uani 1 1 d . . .
C14B C 0.2443(2) 0.6270(3) 0.14769(12) 0.0324(7) Uani 1 1 d . . .
H14B H 0.2428 0.6685 0.1747 0.039 Uiso 1 1 calc R . .
C13B C 0.2436(2) 0.5343(3) 0.15600(13) 0.0373(8) Uani 1 1 d . . .
H13B H 0.2423 0.5120 0.1887 0.045 Uiso 1 1 calc R . .
C3D C 0.3983(3) 0.1097(2) 0.07695(13) 0.0418(8) Uani 1 1 d . . .
H3D1 H 0.4628 0.0908 0.0599 0.063 Uiso 1 1 calc R . .
H3D2 H 0.3394 0.1157 0.0533 0.063 Uiso 1 1 calc R . .
H3D3 H 0.3805 0.0626 0.1014 0.063 Uiso 1 1 calc R . .
C8B C 0.2573(3) 0.7236(3) 0.00012(13) 0.0444(10) Uani 1 1 d . . .
C10B C 0.2507(2) 0.5981(3) 0.05993(12) 0.0339(7) Uani 1 1 d . . .
C1B C 0.2437(3) 0.8276(3) 0.12851(15) 0.0424(9) Uani 1 1 d . . .
C7B C 0.2646(3) 0.7530(5) -0.04981(15) 0.0683(16) Uani 1 1 d . . .
H7B H 0.2698 0.7078 -0.0750 0.082 Uiso 1 1 calc R . .
C5B C 0.2554(3) 0.9125(5) -0.0238(2) 0.076(2) Uani 1 1 d . . .
H5B H 0.2533 0.9766 -0.0324 0.092 Uiso 1 1 calc R . .
C6B C 0.2643(3) 0.8454(6) -0.0613(2) 0.088(2) Uani 1 1 d . . .
H6B H 0.2699 0.8647 -0.0944 0.105 Uiso 1 1 calc R . .
C9B C 0.2561(2) 0.6301(3) 0.01157(12) 0.0434(9) Uani 1 1 d . . .
H9B H 0.2591 0.5858 -0.0142 0.052 Uiso 1 1 calc R . .
C11B C 0.2487(3) 0.5009(3) 0.06991(14) 0.0418(8) Uani 1 1 d . . .
H11B H 0.2500 0.4575 0.0437 0.050 Uiso 1 1 calc R . .
C4B C 0.2496(3) 0.8884(3) 0.02431(17) 0.0551(12) Uani 1 1 d . . .
H4B H 0.2444 0.9354 0.0486 0.066 Uiso 1 1 calc R . .
O1E O 0.0673(2) 0.2751(2) 0.13495(10) 0.0214(6) Uani 0.70 1 d P A 1
H1E H 0.1123 0.2460 0.1521 0.026 Uiso 0.70 1 calc PR A 1
O1C O 0.7626(9) 0.7450(9) 0.3107(3) 0.096(3) Uiso 0.40 1 d PD B 1
H1C H 0.7052 0.7149 0.3153 0.115 Uiso 0.40 1 d P C 1
C2E C 0.0269(4) 0.2147(3) 0.09662(19) 0.0361(11) Uani 0.70 1 d P A 1
H2E H -0.0426 0.1885 0.1074 0.043 Uiso 0.70 1 calc PR A 1
C3E C 0.1010(6) 0.1363(4) 0.0885(2) 0.0523(14) Uani 0.70 1 d P A 1
H3E1 H 0.1090 0.1001 0.1187 0.078 Uiso 0.70 1 calc PR A 1
H3E2 H 0.1704 0.1608 0.0789 0.078 Uiso 0.70 1 calc PR A 1
H3E3 H 0.0727 0.0962 0.0624 0.078 Uiso 0.70 1 calc PR A 1
C1C C 0.8413(11) 0.7168(11) 0.2335(5) 0.100 Uiso 0.40 1 d PD B 1
H1C1 H 0.9095 0.7134 0.2511 0.150 Uiso 0.40 1 calc PR B 1
H1C2 H 0.8519 0.7453 0.2014 0.150 Uiso 0.40 1 calc PR B 1
H1C3 H 0.8123 0.6539 0.2293 0.150 Uiso 0.40 1 calc PR B 1
C5C C 0.7243(6) 0.7258(5) 0.2664(2) 0.0541(17) Uiso 0.60 1 d PD D 2
H5C H 0.6549 0.6959 0.2744 0.065 Uiso 0.60 1 calc PR D 2
C2C C 0.7639(7) 0.7756(7) 0.2625(3) 0.047(2) Uiso 0.40 1 d PD B 1
H2C H 0.7926 0.8406 0.2630 0.056 Uiso 0.40 1 calc PR B 1
C3C C 0.6569(9) 0.7798(12) 0.2388(5) 0.100 Uiso 0.40 1 d PD B 1
H3C1 H 0.6144 0.8282 0.2546 0.150 Uiso 0.40 1 calc PR B 1
H3C2 H 0.6214 0.7194 0.2422 0.150 Uiso 0.40 1 calc PR B 1
H3C3 H 0.6643 0.7946 0.2041 0.150 Uiso 0.40 1 calc PR B 1
C1E C 0.0066(6) 0.2756(5) 0.0539(2) 0.0468(14) Uani 0.70 1 d P A 1
H1E1 H -0.0428 0.3254 0.0629 0.070 Uiso 0.70 1 calc PR A 1
H1E2 H -0.0246 0.2388 0.0271 0.070 Uiso 0.70 1 calc PR A 1
H1E3 H 0.0737 0.3032 0.0432 0.070 Uiso 0.70 1 calc PR A 1
C5E C 0.0883(12) 0.2280(8) 0.0908(4) 0.036(2) Uiso 0.30 1 d PD E 2
H5E H 0.1670 0.2265 0.0964 0.043 Uiso 0.30 1 calc PR E 2
C6E C 0.0423(13) 0.1285(9) 0.0752(5) 0.051(3) Uiso 0.30 1 d PD E 2
H6E1 H 0.0606 0.0825 0.1004 0.076 Uiso 0.30 1 calc PR E 2
H6E2 H 0.0731 0.1096 0.0440 0.076 Uiso 0.30 1 calc PR E 2
H6E3 H -0.0352 0.1323 0.0716 0.076 Uiso 0.30 1 calc PR E 2
O2E O 0.0319(16) 0.2421(14) 0.1352(6) 0.113(7) Uiso 0.30 1 d PD E 2
H2E1 H -0.0242 0.2682 0.1294 0.136 Uiso 0.30 1 d P F 2
C4E C 0.0573(17) 0.2956(12) 0.0547(7) 0.067(6) Uiso 0.30 1 d PD E 2
H4E1 H 0.0858 0.3567 0.0639 0.101 Uiso 0.30 1 calc PR E 2
H4E2 H -0.0204 0.2988 0.0526 0.101 Uiso 0.30 1 calc PR E 2
H4E3 H 0.0855 0.2773 0.0228 0.101 Uiso 0.30 1 calc PR E 2
C6C C 0.7070(8) 0.8282(5) 0.2727(3) 0.082(3) Uiso 0.60 1 d PD D 2
H6C1 H 0.6940 0.8418 0.3072 0.123 Uiso 0.60 1 calc PR D 2
H6C2 H 0.6455 0.8478 0.2529 0.123 Uiso 0.60 1 calc PR D 2
H6C3 H 0.7703 0.8621 0.2621 0.123 Uiso 0.60 1 calc PR D 2
C4C C 0.7443(6) 0.7007(4) 0.2146(2) 0.0477(15) Uiso 0.60 1 d PD D 2
H4C1 H 0.7568 0.6335 0.2121 0.071 Uiso 0.60 1 calc PR D 2
H4C2 H 0.8070 0.7344 0.2031 0.071 Uiso 0.60 1 calc PR D 2
H4C3 H 0.6824 0.7177 0.1944 0.071 Uiso 0.60 1 calc PR D 2
O2C O 0.7957(4) 0.6918(4) 0.30008(18) 0.0596(13) Uiso 0.60 1 d PD D 2
H2C1 H 0.8514 0.6802 0.2871 0.072 Uiso 0.60 1 d P G 2
O1W O 0.7058(6) 0.5549(5) 0.3071(3) 0.0337(16) Uiso 0.30 1 d P H 1
O2W O 0.7534(9) 0.4997(8) 0.2902(5) 0.031(2) Uiso 0.20 1 d P I 2
O3W O 0.8017(8) 0.6244(7) 0.3305(4) 0.029(2) Uiso 0.20 1 d P J 3
O4W O 0.7484(8) 0.5138(9) 0.2664(5) 0.027(2) Uiso 0.20 1 d P K 4
O5W O 0.7522(13) 0.5573(13) 0.2554(6) 0.013(3) Uiso 0.10 1 d P L 5
H7 H 0.243(4) 0.808(3) 0.1555(18) 0.050(13) Uiso 1 1 d . . .

loop_
_atom_site_aniso_label
_atom_site_aniso_U_11
_atom_site_aniso_U_22
_atom_site_aniso_U_33
_atom_site_aniso_U_23
_atom_site_aniso_U_13
_atom_site_aniso_U_12
O7A 0.0237(9) 0.0091(8) 0.0154(8) -0.0018(6) -0.0071(7) 0.0011(6)
O10A 0.0127(8) 0.0134(8) 0.0162(8) 0.0028(6) -0.0029(6) 0.0006(6)
O9A 0.0210(9) 0.0082(8) 0.0152(8) 0.0012(6) -0.0052(6) -0.0007(6)
O4A 0.0159(9) 0.0092(8) 0.0163(8) 0.0000(6) 0.0040(6) 0.0025(6)
O6A 0.0145(9) 0.0104(8) 0.0183(8) -0.0010(6) -0.0063(6) 0.0002(6)
O11A 0.0169(9) 0.0168(9) 0.0268(10) 0.0133(7) 0.0006(7) 0.0009(7)
O8A 0.0259(10) 0.0079(8) 0.0160(9) 0.0001(6) -0.0098(7) 0.0013(6)
O3A 0.0370(11) 0.0067(8) 0.0201(9) -0.0004(6) 0.0160(8) 0.0005(7)
O1A 0.0223(9) 0.0081(8) 0.0139(8) 0.0011(6) 0.0058(7) 0.0001(6)
O12A 0.0147(9) 0.0114(8) 0.0154(8) 0.0018(6) 0.0043(6) -0.0020(6)
O2A 0.0328(11) 0.0080(8) 0.0189(9) 0.0001(6) 0.0158(8) 0.0007(7)
O5A 0.0178(9) 0.0143(8) 0.0194(9) -0.0077(7) 0.0003(7) 0.0009(7)
C16A 0.0123(12) 0.0128(12) 0.0134(11) -0.0003(8) -0.0035(9) 0.0012(8)
C2A 0.0177(13) 0.0106(11) 0.0150(11) -0.0005(8) 0.0070(9) -0.0006(8)
C7A 0.0121(11) 0.0091(10) 0.0134(11) 0.0013(8) 0.0014(8) -0.0003(8)
C5A 0.0098(11) 0.0114(11) 0.0123(11) -0.0003(8) 0.0004(8) 0.0000(8)
C26A 0.0154(12) 0.0076(10) 0.0085(10) -0.0003(8) -0.0006(8) 0.0001(8)
C12A 0.0156(12) 0.0069(10) 0.0107(10) 0.0001(8) 0.0007(8) 0.0004(8)
C15A 0.0104(12) 0.0104(11) 0.0167(12) -0.0020(8) -0.0021(9) 0.0002(8)
C4A 0.0105(11) 0.0090(11) 0.0130(11) 0.0009(8) 0.0002(8) -0.0011(8)
C14A 0.0117(11) 0.0097(11) 0.0146(11) 0.0014(8) -0.0009(8) -0.0013(8)
C23A 0.0199(13) 0.0083(10) 0.0127(11) 0.0020(8) -0.0009(9) -0.0004(9)
C8A 0.0135(12) 0.0092(10) 0.0128(10) 0.0019(8) 0.0036(8) 0.0020(8)
C25A 0.0122(11) 0.0082(10) 0.0093(10) -0.0034(8) 0.0000(8) 0.0011(8)
C9A 0.0189(12) 0.0069(10) 0.0113(10) 0.0009(8) -0.0002(9) -0.0001(8)
C3A 0.0162(12) 0.0084(11) 0.0167(12) -0.0016(8) 0.0055(9) -0.0003(8)
C19A 0.0094(11) 0.0120(11) 0.0122(11) -0.0001(8) -0.0002(8) -0.0002(8)
C20A 0.0099(11) 0.0096(11) 0.0142(11) 0.0012(8) 0.0003(8) 0.0015(8)
C27A 0.0128(11) 0.0089(10) 0.0095(10) -0.0031(8) 0.0010(8) -0.0006(8)
C13A 0.0136(12) 0.0075(10) 0.0112(10) 0.0034(8) -0.0001(8) -0.0009(8)
C10A 0.0145(12) 0.0086(10) 0.0106(10) 0.0020(8) -0.0031(8) -0.0006(8)
C11A 0.0149(12) 0.0070(10) 0.0116(10) 0.0035(8) -0.0007(8) 0.0011(8)
C32A 0.0152(12) 0.0147(11) 0.0134(11) -0.0031(9) -0.0024(9) 0.0020(9)
C24A 0.0137(12) 0.0098(11) 0.0125(10) -0.0011(8) 0.0021(8) -0.0017(8)
C28A 0.0103(11) 0.0089(10) 0.0130(11) -0.0014(8) -0.0008(8) -0.0005(8)
O1D 0.0349(12) 0.0187(9) 0.0246(10) -0.0018(8) -0.0066(8) 0.0061(8)
C29A 0.0141(12) 0.0136(11) 0.0146(11) 0.0012(9) -0.0011(9) -0.0018(9)
C22A 0.0122(11) 0.0110(11) 0.0117(10) -0.0006(8) -0.0017(8) 0.0006(8)
C21A 0.0119(11) 0.0093(10) 0.0120(11) -0.0011(8) -0.0002(8) 0.0010(8)
C6A 0.0092(11) 0.0090(11) 0.0141(11) -0.0016(8) 0.0003(8) 0.0008(8)
C18A 0.0072(11) 0.0109(11) 0.0131(10) -0.0008(8) 0.0014(8) -0.0002(8)
C17A 0.0107(11) 0.0095(11) 0.0154(11) 0.0006(8) -0.0009(8) 0.0008(8)
C31A 0.0161(12) 0.0144(11) 0.0131(11) -0.0027(8) 0.0033(9) -0.0022(9)
C1A 0.0134(12) 0.0079(11) 0.0155(11) 0.0015(8) 0.0027(8) -0.0008(8)
C30A 0.0158(12) 0.0130(11) 0.0165(11) 0.0035(9) 0.0024(9) 0.0013(9)
C2D 0.0310(17) 0.0222(14) 0.0313(15) -0.0005(11) -0.0078(12) 0.0009(11)
C15B 0.0076(13) 0.053(2) 0.0293(15) 0.0130(14) 0.0001(10) -0.0008(12)
C2B 0.0119(14) 0.055(2) 0.0339(16) 0.0175(15) -0.0018(11) -0.0031(13)
C1D 0.045(2) 0.0208(14) 0.0366(17) 0.0035(12) -0.0107(14) -0.0002(13)
C3B 0.0080(14) 0.069(3) 0.0430(19) 0.0309(17) -0.0006(12) -0.0012(13)
C12B 0.0203(17) 0.050(2) 0.061(2) 0.0143(18) 0.0068(15) -0.0002(14)
O1B 0.093(3) 0.0513(19) 0.075(2) 0.0110(16) -0.0062(19) -0.0151(17)
C14B 0.0137(14) 0.054(2) 0.0297(15) 0.0131(14) 0.0017(11) -0.0012(12)
C13B 0.0161(15) 0.057(2) 0.0390(18) 0.0196(16) 0.0037(12) 0.0007(13)
C3D 0.064(2) 0.0210(15) 0.0394(18) 0.0004(13) -0.0169(16) -0.0053(15)
C8B 0.0134(15) 0.089(3) 0.0307(17) 0.0227(18) 0.0032(12) 0.0069(15)
C10B 0.0120(14) 0.058(2) 0.0321(16) 0.0058(14) 0.0017(11) 0.0021(13)
C1B 0.0202(17) 0.059(3) 0.048(2) 0.0172(19) -0.0027(14) -0.0055(15)
C7B 0.025(2) 0.147(5) 0.033(2) 0.035(3) 0.0044(14) 0.010(2)
C5B 0.0167(19) 0.120(5) 0.093(4) 0.082(4) 0.000(2) -0.003(2)
C6B 0.029(2) 0.175(7) 0.058(3) 0.083(4) 0.0064(19) 0.010(3)
C9B 0.0156(16) 0.084(3) 0.0302(17) 0.0067(17) 0.0025(12) 0.0072(15)
C11B 0.0202(16) 0.054(2) 0.051(2) -0.0013(17) 0.0040(14) 0.0006(14)
C4B 0.0125(16) 0.077(3) 0.076(3) 0.046(2) -0.0033(15) -0.0061(16)
O1E 0.0137(14) 0.0319(16) 0.0185(13) -0.0048(11) -0.0016(10) 0.0103(12)
C2E 0.030(3) 0.036(3) 0.042(3) -0.019(2) 0.001(2) -0.0050(19)
C3E 0.062(4) 0.032(3) 0.062(4) -0.004(2) -0.004(3) 0.012(3)
C1E 0.060(4) 0.050(3) 0.030(3) 0.002(2) -0.001(2) 0.023(3)

loop_
_atom_type_symbol
_atom_type_description
_atom_type_scat_dispersion_real
_atom_type_scat_dispersion_imag
_atom_type_scat_source
C C 0.0181 0.0091 'International Tables Vol C Tables 4.2.6.8 and 6.1.1.4'
H H 0.0000 0.0000 'International Tables Vol C Tables 4.2.6.8 and 6.1.1.4'
O O 0.0492 0.0322 'International Tables Vol C Tables 4.2.6.8 and 6.1.1.4'

loop_
_geom_angle_atom_site_label_1
_geom_angle_atom_site_label_2
_geom_angle_atom_site_label_3
_geom_angle
C15A O7A H7A 109.5
C22A O10A H10A 109.4
C17A O9A H9A 109.5
C8A O4A H4A 109.5
C10A O6A H6A 109.5
C23A O11A H11A 109.5
C16A O8A H8A 109.5
C3A O3A H3A 109.5
C1A O1A H1A 109.5
C24A O12A H12A 109.4
C2A O2A H2A 109.5
C9A O5A H5A 109.5
O8A C16A C15A 117.8(2)
O8A C16A C17A 121.8(2)
C15A C16A C17A 120.4(2)
O2A C2A C1A 118.5(2)
O2A C2A C3A 120.7(2)
C1A C2A C3A 120.7(2)
C4A C7A C13A 109.94(18)
C4A C7A C29A 113.56(19)
C13A C7A C29A 111.70(19)
C4A C7A H7A1 107.1
C13A C7A H7A1 107.1
C29A C7A H7A1 107.1
C6A C5A C4A 123.0(2)
C6A C5A H5A1 118.5
C4A C5A H5A1 118.5
C27A C26A C25A 122.7(2)
C27A C26A H26A 118.7
C25A C26A H26A 118.7
C11A C12A C13A 122.8(2)
C11A C12A H12B 118.6
C13A C12A H12B 118.6
O7A C15A C16A 119.8(2)
O7A C15A C20A 119.5(2)
C16A C15A C20A 120.6(2)
C5A C4A C3A 117.6(2)
C5A C4A C7A 123.1(2)
C3A C4A C7A 119.2(2)
C11A C14A C20A 109.86(18)
C11A C14A C30A 111.62(19)
C20A C14A C30A 113.44(19)
C11A C14A H14A 107.2
C20A C14A H14A 107.2
C30A C14A H14A 107.2
O11A C23A C22A 122.9(2)
O11A C23A C24A 117.3(2)
C22A C23A C24A 119.7(2)
O4A C8A C9A 117.7(2)
O4A C8A C13A 121.3(2)
C9A C8A C13A 120.9(2)
C26A C25A C24A 118.1(2)
C26A C25A C28A 120.3(2)
C24A C25A C28A 121.6(2)
O5A C9A C8A 123.1(2)
O5A C9A C10A 117.3(2)
C8A C9A C10A 119.6(2)
O3A C3A C2A 114.4(2)
O3A C3A C4A 125.3(2)
C2A C3A C4A 120.3(2)
C20A C19A C18A 123.1(2)
C20A C19A H19A 118.4
C18A C19A H19A 118.4
C19A C20A C15A 117.7(2)
C19A C20A C14A 122.7(2)
C15A C20A C14A 119.5(2)
C26A C27A C22A 117.8(2)
C26A C27A C21A 120.6(2)
C22A C27A C21A 121.5(2)
C12A C13A C8A 117.7(2)
C12A C13A C7A 120.8(2)
C8A C13A C7A 121.5(2)
O6A C10A C11A 122.3(2)
O6A C10A C9A 116.8(2)
C11A C10A C9A 120.8(2)
C10A C11A C12A 118.1(2)
C10A C11A C14A 120.6(2)
C12A C11A C14A 121.3(2)
C28A C32A H32A 109.5
C28A C32A H32B 109.5
H32A C32A H32B 109.5
C28A C32A H32C 109.5
H32A C32A H32C 109.5
H32B C32A H32C 109.5
O12A C24A C23A 117.1(2)
O12A C24A C25A 122.2(2)
C23A C24A C25A 120.7(2)
C6A C28A C25A 110.94(18)
C6A C28A C32A 113.47(19)
C25A C28A C32A 110.95(18)
C6A C28A H28A 107.0
C25A C28A H28A 107.0
C32A C28A H28A 107.0
C2D O1D H1D 109.5
C7A C29A H29A 109.5
C7A C29A H29B 109.5
H29A C29A H29B 109.5
C7A C29A H29C 109.5
H29A C29A H29C 109.5
H29B C29A H29C 109.5
O10A C22A C23A 116.9(2)
O10A C22A C27A 121.6(2)
C23A C22A C27A 121.0(2)
C18A C21A C27A 110.41(18)
C18A C21A C31A 112.97(19)
C27A C21A C31A 111.32(18)
C18A C21A H21A 107.3
C27A C21A H21A 107.3
C31A C21A H21A 107.3
C5A C6A C1A 118.1(2)
C5A C6A C28A 122.6(2)
C1A C6A C28A 119.3(2)
C19A C18A C17A 117.6(2)
C19A C18A C21A 123.2(2)
C17A C18A C21A 119.2(2)
O9A C17A C16A 114.9(2)
O9A C17A C18A 124.6(2)
C16A C17A C18A 120.5(2)
C21A C31A H31A 109.5
C21A C31A H31B 109.5
H31A C31A H31B 109.5
C21A C31A H31C 109.5
H31A C31A H31C 109.5
H31B C31A H31C 109.5
O1A C1A C2A 120.4(2)
O1A C1A C6A 119.4(2)
C2A C1A C6A 120.2(2)
C14A C30A H30A 109.5
C14A C30A H30B 109.5
H30A C30A H30B 109.5
C14A C30A H30C 109.5
H30A C30A H30C 109.5
H30B C30A H30C 109.5
O1D C2D C3D 106.8(2)
O1D C2D C1D 110.7(3)
C3D C2D C1D 112.6(3)
O1D C2D H2D 108.9
C3D C2D H2D 108.9
C1D C2D H2D 108.9
C2B C15B C14B 124.3(3)
C2B C15B C10B 119.4(3)
C14B C15B C10B 116.4(3)
C15B C2B C3B 120.0(3)
C15B C2B C1B 118.4(3)
C3B C2B C1B 121.6(3)
C2D C1D H1D1 109.5
C2D C1D H1D2 109.5
H1D1 C1D H1D2 109.5
C2D C1D H1D3 109.5
H1D1 C1D H1D3 109.5
H1D2 C1D H1D3 109.5
C8B C3B C2B 119.0(3)
C8B C3B C4B 118.0(3)
C2B C3B C4B 123.0(4)
C11B C12B C13B 120.0(4)
C11B C12B H12C 120.0
C13B C12B H12C 120.0
C13B C14B C15B 121.7(3)
C13B C14B H14B 119.1
C15B C14B H14B 119.1
C14B C13B C12B 121.2(3)
C14B C13B H13B 119.4
C12B C13B H13B 119.4
C2D C3D H3D1 109.5
C2D C3D H3D2 109.5
H3D1 C3D H3D2 109.5
C2D C3D H3D3 109.5
H3D1 C3D H3D3 109.5
H3D2 C3D H3D3 109.5
C9B C8B C3B 120.1(3)
C9B C8B C7B 120.2(5)
C3B C8B C7B 119.7(4)
C9B C10B C11B 120.3(4)
C9B C10B C15B 119.3(3)
C11B C10B C15B 120.5(3)
O1B C1B C2B 127.4(4)
O1B C1B H7 114(3)
C2B C1B H7 118(3)
C6B C7B C8B 120.3(6)
C6B C7B H7B 119.8
C8B C7B H7B 119.8
C4B C5B C6B 122.2(5)
C4B C5B H5B 118.9
C6B C5B H5B 118.9
C7B C6B C5B 119.8(4)
C7B C6B H6B 120.1
C5B C6B H6B 120.1
C8B C9B C10B 122.3(4)
C8B C9B H9B 118.9
C10B C9B H9B 118.9
C12B C11B C10B 120.2(4)
C12B C11B H11B 119.9
C10B C11B H11B 119.9
C5B C4B C3B 119.9(5)
C5B C4B H4B 120.0
C3B C4B H4B 120.0
C2E O1E H2E1 61.1
H1E O1E H2E1 133.4
C2C O1C H1C 108.8
O1E C2E C1E 105.9(4)
O1E C2E C3E 110.4(5)
C1E C2E C3E 115.6(5)
O1E C2E H2E 108.3
C1E C2E H2E 108.3
C3E C2E H2E 108.3
O1E C2E H2E1 49.0
C1E C2E H2E1 96.4
C3E C2E H2E1 147.0
H2E C2E H2E1 65.9
C2E C3E H3E1 109.5
C2E C3E H3E2 109.5
H3E1 C3E H3E2 109.5
C2E C3E H3E3 109.5
H3E1 C3E H3E3 109.5
H3E2 C3E H3E3 109.5
C2C C1C H1C1 109.5
C2C C1C H1C2 109.5
H1C1 C1C H1C2 109.5
C2C C1C H1C3 109.5
H1C1 C1C H1C3 109.5
H1C2 C1C H1C3 109.5
C2C C1C H2C1 75.0
H1C1 C1C H2C1 57.4
H1C2 C1C H2C1 166.5
H1C3 C1C H2C1 80.0
O2C C5C C4C 116.0(6)
O2C C5C C6C 111.5(6)
C4C C5C C6C 112.0(6)
O2C C5C H1C 54.8
C4C C5C H1C 159.5
C6C C5C H1C 88.3
O2C C5C H5C 105.4
C4C C5C H5C 105.4
C6C C5C H5C 105.4
H1C C5C H5C 64.6
O1C C2C C3C 113.8(8)
O1C C2C C1C 109.6(7)
C3C C2C C1C 112.2(8)
O1C C2C H2C 107.0
C3C C2C H2C 107.0
C1C C2C H2C 107.0
C2C C3C H3C1 109.5
C2C C3C H3C2 109.5
H3C1 C3C H3C2 109.5
C2C C3C H3C3 109.5
H3C1 C3C H3C3 109.5
H3C2 C3C H3C3 109.5
C2E C1E H1E1 109.5
C2E C1E H1E2 109.5
H1E1 C1E H1E2 109.5
C2E C1E H1E3 109.5
H1E1 C1E H1E3 109.5
H1E2 C1E H1E3 109.5
O2E C5E C4E 110.8(14)
O2E C5E C6E 99.9(12)
C4E C5E C6E 109.1(12)
O2E C5E H5E 112.1
C4E C5E H5E 112.1
C6E C5E H5E 112.1
C5E C6E H6E1 109.5
C5E C6E H6E2 109.5
H6E1 C6E H6E2 109.5
C5E C6E H6E3 109.5
H6E1 C6E H6E3 109.5
H6E2 C6E H6E3 109.5
C5E O2E H2E1 110.0
C5E C4E H4E1 109.5
C5E C4E H4E2 109.5
H4E1 C4E H4E2 109.5
C5E C4E H4E3 109.5
H4E1 C4E H4E3 109.5
H4E2 C4E H4E3 109.5
C5C C6C H6C1 109.5
C5C C6C H6C2 109.5
H6C1 C6C H6C2 109.5
C5C C6C H6C3 109.5
H6C1 C6C H6C3 109.5
H6C2 C6C H6C3 109.5
C5C C4C H4C1 109.5
C5C C4C H4C2 109.5
H4C1 C4C H4C2 109.5
C5C C4C H4C3 109.5
H4C1 C4C H4C3 109.5
H4C2 C4C H4C3 109.5
C5C O2C H1C 62.8
C5C O2C H2C1 110.0
H1C O2C H2C1 172.7

loop_
_geom_bond_atom_site_label_1
_geom_bond_atom_site_label_2
_geom_bond_distance
O7A C15A 1.376(3)
O7A H7A 0.8400
O10A C22A 1.391(3)
O10A H10A 0.8408
O9A C17A 1.363(3)
O9A H9A 0.8410
O4A C8A 1.395(3)
O4A H4A 0.8400
O6A C10A 1.383(3)
O6A H6A 0.8400
O11A C23A 1.360(3)
O11A H11A 0.8400
O8A C16A 1.371(3)
O8A H8A 0.8400
O3A C3A 1.368(3)
O3A H3A 0.8400
O1A C1A 1.378(3)
O1A H1A 0.8400
O12A C24A 1.389(3)
O12A H12A 0.8200
O2A C2A 1.373(3)
O2A H2A 0.8400
O5A C9A 1.357(3)
O5A H5A 0.8400
C16A C15A 1.390(3)
C16A C17A 1.394(3)
C2A C1A 1.389(3)
C2A C3A 1.396(3)
C7A C4A 1.524(3)
C7A C13A 1.529(3)
C7A C29A 1.529(3)
C7A H7A1 1.0000
C5A C6A 1.396(3)
C5A C4A 1.396(3)
C5A H5A1 0.9500
C26A C27A 1.393(3)
C26A C25A 1.395(3)
C26A H26A 0.9500
C12A C11A 1.395(3)
C12A C13A 1.396(3)
C12A H12B 0.9500
C15A C20A 1.399(3)
C4A C3A 1.400(3)
C14A C11A 1.525(3)
C14A C20A 1.525(3)
C14A C30A 1.536(3)
C14A H14A 1.0000
C23A C22A 1.394(3)
C23A C24A 1.395(3)
C8A C9A 1.397(3)
C8A C13A 1.398(3)
C25A C24A 1.397(3)
C25A C28A 1.526(3)
C9A C10A 1.397(3)
C19A C20A 1.394(3)
C19A C18A 1.396(3)
C19A H19A 0.9500
C27A C22A 1.398(3)
C27A C21A 1.529(3)
C10A C11A 1.393(3)
C32A C28A 1.527(3)
C32A H32A 0.9800
C32A H32B 0.9800
C32A H32C 0.9800
C28A C6A 1.520(3)
C28A H28A 1.0000
O1D C2D 1.437(4)
O1D H1D 0.8400
C29A H29A 0.9800
C29A H29B 0.9800
C29A H29C 0.9800
C21A C18A 1.525(3)
C21A C31A 1.531(3)
C21A H21A 1.0000
C6A C1A 1.397(3)
C18A C17A 1.400(3)
C31A H31A 0.9800
C31A H31B 0.9800
C31A H31C 0.9800
C30A H30A 0.9800
C30A H30B 0.9800
C30A H30C 0.9800
C2D C3D 1.499(4)
C2D C1D 1.506(4)
C2D H2D 1.0000
C15B C2B 1.424(5)
C15B C14B 1.434(4)
C15B C10B 1.435(5)
C2B C3B 1.436(4)
C2B C1B 1.458(6)
C1D H1D1 0.9800
C1D H1D2 0.9800
C1D H1D3 0.9800
C3B C8B 1.432(6)
C3B C4B 1.436(5)
C12B C11B 1.364(5)
C12B C13B 1.412(6)
C12B H12C 0.9500
O1B C1B 1.207(5)
C14B C13B 1.350(5)
C14B H14B 0.9500
C13B H13B 0.9500
C3D H3D1 0.9800
C3D H3D2 0.9800
C3D H3D3 0.9800
C8B C9B 1.379(6)
C8B C7B 1.433(5)
C10B C9B 1.403(5)
C10B C11B 1.422(5)
C1B H7 0.79(5)
C7B C6B 1.364(10)
C7B H7B 0.9500
C5B C4B 1.364(6)
C5B C6B 1.411(10)
C5B H5B 0.9500
C6B H6B 0.9500
C9B H9B 0.9500
C11B H11B 0.9500
C4B H4B 0.9500
O1E C2E 1.447(5)
O1E H1E 0.8400
O1E H2E1 1.1641
O1C C2C 1.390(8)
O1C H1C 0.8521
C2E C1E 1.479(8)
C2E C3E 1.481(7)
C2E H2E 1.0000
C2E H2E1 1.3500
C3E H3E1 0.9800
C3E H3E2 0.9800
C3E H3E3 0.9800
C1C C2C 1.520(8)
C1C H1C1 0.9800
C1C H1C2 0.9800
C1C H1C3 0.9800
C1C H2C1 1.5597
C5C O2C 1.368(7)
C5C C4C 1.486(7)
C5C C6C 1.497(7)
C5C H1C 1.3732
C5C H5C 1.0000
C2C C3C 1.488(8)
C2C H2C 1.0000
C3C H3C1 0.9800
C3C H3C2 0.9800
C3C H3C3 0.9800
C1E H1E1 0.9800
C1E H1E2 0.9800
C1E H1E3 0.9800
C5E O2E 1.428(18)
C5E C4E 1.435(18)
C5E C6E 1.596(16)
C5E H5E 1.0000
C6E H6E1 0.9800
C6E H6E2 0.9800
C6E H6E3 0.9800
O2E H2E1 0.8123
C4E H4E1 0.9800
C4E H4E2 0.9800
C4E H4E3 0.9800
C6C H6C1 0.9800
C6C H6C2 0.9800
C6C H6C3 0.9800
C4C H4C1 0.9800
C4C H4C2 0.9800
C4C H4C3 0.9800
O2C H1C 1.2624
O2C H2C1 0.8078

loop_
_geom_torsion_atom_site_label_1
_geom_torsion_atom_site_label_2
_geom_torsion_atom_site_label_3
_geom_torsion_atom_site_label_4
_geom_torsion
O8A C16A C15A O7A -1.0(3)
C17A C16A C15A O7A 177.8(2)
O8A C16A C15A C20A 179.1(2)
C17A C16A C15A C20A -2.1(4)
C6A C5A C4A C3A -1.8(4)
C6A C5A C4A C7A 176.3(2)
C13A C7A C4A C5A -102.6(3)
C29A C7A C4A C5A 23.4(3)
C13A C7A C4A C3A 75.5(3)
C29A C7A C4A C3A -158.6(2)
C27A C26A C25A C24A 1.0(3)
C27A C26A C25A C28A 179.99(19)
O4A C8A C9A O5A -1.0(3)
C13A C8A C9A O5A -176.6(2)
O4A C8A C9A C10A 177.78(19)
C13A C8A C9A C10A 2.2(3)
O2A C2A C3A O3A -0.4(4)
C1A C2A C3A O3A -179.8(2)
O2A C2A C3A C4A 179.9(2)
C1A C2A C3A C4A 0.5(4)
C5A C4A C3A O3A -177.8(2)
C7A C4A C3A O3A 4.0(4)
C5A C4A C3A C2A 1.8(4)
C7A C4A C3A C2A -176.4(2)
C18A C19A C20A C15A 0.6(4)
C18A C19A C20A C14A -177.3(2)
O7A C15A C20A C19A -179.2(2)
C16A C15A C20A C19A 0.7(3)
O7A C15A C20A C14A -1.2(3)
C16A C15A C20A C14A 178.7(2)
C11A C14A C20A C19A 101.0(3)
C30A C14A C20A C19A -24.7(3)
C11A C14A C20A C15A -76.9(3)
C30A C14A C20A C15A 157.4(2)
C25A C26A C27A C22A -1.0(3)
C25A C26A C27A C21A -179.14(19)
C11A C12A C13A C8A -2.4(3)
C11A C12A C13A C7A 179.1(2)
O4A C8A C13A C12A -175.19(19)
C9A C8A C13A C12A 0.2(3)
O4A C8A C13A C7A 3.3(3)
C9A C8A C13A C7A 178.7(2)
C4A C7A C13A C12A 75.9(3)
C29A C7A C13A C12A -51.1(3)
C4A C7A C13A C8A -102.5(2)
C29A C7A C13A C8A 130.5(2)
O5A C9A C10A O6A -4.9(3)
C8A C9A C10A O6A 176.28(19)
O5A C9A C10A C11A 176.2(2)
C8A C9A C10A C11A -2.6(3)
O6A C10A C11A C12A -178.27(19)
C9A C10A C11A C12A 0.6(3)
O6A C10A C11A C14A 2.4(3)
C9A C10A C11A C14A -178.8(2)
C13A C12A C11A C10A 2.0(3)
C13A C12A C11A C14A -178.7(2)
C20A C14A C11A C10A 105.8(2)
C30A C14A C11A C10A -127.5(2)
C20A C14A C11A C12A -73.5(3)
C30A C14A C11A C12A 53.2(3)
O11A C23A C24A O12A -2.5(3)
C22A C23A C24A O12A -179.9(2)
O11A C23A C24A C25A 176.9(2)
C22A C23A C24A C25A -0.6(3)
C26A C25A C24A O12A 179.12(19)
C28A C25A C24A O12A 0.2(3)
C26A C25A C24A C23A -0.2(3)
C28A C25A C24A C23A -179.1(2)
C26A C25A C28A C6A -72.1(3)
C24A C25A C28A C6A 106.8(2)
C26A C25A C28A C32A 55.0(3)
C24A C25A C28A C32A -126.1(2)
O11A C23A C22A O10A -4.2(3)
C24A C23A C22A O10A 173.1(2)
O11A C23A C22A C27A -176.8(2)
C24A C23A C22A C27A 0.5(3)
C26A C27A C22A O10A -171.91(19)
C21A C27A C22A O10A 6.2(3)
C26A C27A C22A C23A 0.3(3)
C21A C27A C22A C23A 178.3(2)
C26A C27A C21A C18A 73.8(3)
C22A C27A C21A C18A -104.2(2)
C26A C27A C21A C31A -52.5(3)
C22A C27A C21A C31A 129.4(2)
C4A C5A C6A C1A -0.6(4)
C4A C5A C6A C28A 179.2(2)
C25A C28A C6A C5A 103.0(2)
C32A C28A C6A C5A -22.7(3)
C25A C28A C6A C1A -77.1(3)
C32A C28A C6A C1A 157.2(2)
C20A C19A C18A C17A -0.6(3)
C20A C19A C18A C21A 179.2(2)
C27A C21A C18A C19A -105.7(2)
C31A C21A C18A C19A 19.7(3)
C27A C21A C18A C17A 74.1(3)
C31A C21A C18A C17A -160.5(2)
O8A C16A C17A O9A -0.4(3)
C15A C16A C17A O9A -179.1(2)
O8A C16A C17A C18A -179.1(2)
C15A C16A C17A C18A 2.2(4)
C19A C18A C17A O9A -179.5(2)
C21A C18A C17A O9A 0.7(3)
C19A C18A C17A C16A -0.9(3)
C21A C18A C17A C16A 179.3(2)
O2A C2A C1A O1A -0.9(4)
C3A C2A C1A O1A 178.5(2)
O2A C2A C1A C6A 177.6(2)
C3A C2A C1A C6A -3.0(4)
C5A C6A C1A O1A -178.5(2)
C28A C6A C1A O1A 1.7(3)
C5A C6A C1A C2A 3.0(4)
C28A C6A C1A C2A -176.8(2)
C14B C15B C2B C3B 179.1(3)
C10B C15B C2B C3B -0.9(4)
C14B C15B C2B C1B 0.3(4)
C10B C15B C2B C1B -179.8(3)
C15B C2B C3B C8B -0.4(4)
C1B C2B C3B C8B 178.4(3)
C15B C2B C3B C4B 178.9(3)
C1B C2B C3B C4B -2.3(5)
C2B C15B C14B C13B 179.2(3)
C10B C15B C14B C13B -0.7(4)
C15B C14B C13B C12B -0.6(5)
C11B C12B C13B C14B 1.3(5)
C2B C3B C8B C9B 1.3(4)
C4B C3B C8B C9B -178.1(3)
C2B C3B C8B C7B -178.5(3)
C4B C3B C8B C7B 2.2(5)
C2B C15B C10B C9B 1.5(4)
C14B C15B C10B C9B -178.6(3)
C2B C15B C10B C11B -178.5(3)
C14B C15B C10B C11B 1.4(4)
C15B C2B C1B O1B 178.8(4)
C3B C2B C1B O1B 0.0(5)
C9B C8B C7B C6B 179.0(3)
C3B C8B C7B C6B -1.2(5)
C8B C7B C6B C5B -0.7(6)
C4B C5B C6B C7B 1.6(6)
C3B C8B C9B C10B -0.8(5)
C7B C8B C9B C10B 179.0(3)
C11B C10B C9B C8B 179.4(3)
C15B C10B C9B C8B -0.6(5)
C13B C12B C11B C10B -0.6(5)
C9B C10B C11B C12B 179.2(3)
C15B C10B C11B C12B -0.8(5)
C6B C5B C4B C3B -0.6(6)
C8B C3B C4B C5B -1.3(5)
C2B C3B C4B C5B 179.4(3)
